data_4106607
loop_
_publ_author_name
'Rajasekhar Reddy Naredla'
'Chong Zheng'
'Sten O. Nilsson Lill'
'Douglas A. Klumpp'

_publ_section_title
;
 Charge Delocalization and Enhanced Acidity in Tricationic
 Superelectrophiles
;
_journal_name_full 'Journal of the American Chemical Society'
_journal_page_first 13169
_journal_page_last 13175
_journal_paper_doi 10.1021/ja2046364
_journal_volume 133
_journal_year 2011
_chemical_formula_sum 'C27 H21 N4 O0.5'
_chemical_formula_weight 409.48
_chemical_name_systematic
; 
 ? 
;
_space_group_IT_number 14
_symmetry_cell_setting monoclinic
_symmetry_space_group_name_Hall '-P 2yn'
_symmetry_space_group_name_H-M 'P 1 21/n 1'
_atom_sites_solution_hydrogens geom
_atom_sites_solution_primary direct
_atom_sites_solution_secondary difmap
_audit_creation_method SHELXL-97
_cell_angle_alpha 90.00
_cell_angle_beta 92.051(2)
_cell_angle_gamma 90.00
_cell_formula_units_Z 8
_cell_length_a 9.9836(10)
_cell_length_b 23.795(2)
_cell_length_c 17.0104(16)
_cell_measurement_reflns_used 352
_cell_measurement_temperature 293(2)
_cell_measurement_theta_max 14
_cell_measurement_theta_min -14
_cell_volume 4038.4(7)
_computing_cell_refinement 'SMART and SAINT (Bruker, 1999)'
_computing_data_collection 'SMART (Bruker, 1999)'
_computing_data_reduction 'SAINT (Bruker, 1999)'
_computing_molecular_graphics 'SHELXTL (Sheldrick, 1997)'
_computing_publication_material 'SHELXTL (Sheldrick, 1997)'
_computing_structure_refinement 'SHELXTL (Sheldrick, 1997)'
_computing_structure_solution 'SIR97 (Altomare et al., 1999)'
_diffrn_ambient_temperature 293(2)
_diffrn_detector_area_resol_mean 0
_diffrn_measured_fraction_theta_full 0.999
_diffrn_measured_fraction_theta_max 0.999
_diffrn_measurement_device_type 'Bruker SMART CCD  PLATFORM'
_diffrn_measurement_method '\w scans'
_diffrn_radiation_monochromator graphite
_diffrn_radiation_source 'fine-focus sealed tube'
_diffrn_radiation_type MoK\a
_diffrn_radiation_wavelength 0.71073
_diffrn_reflns_av_R_equivalents 0.0287
_diffrn_reflns_av_sigmaI/netI 0.0214
_diffrn_reflns_limit_h_max 11
_diffrn_reflns_limit_h_min -11
_diffrn_reflns_limit_k_max 27
_diffrn_reflns_limit_k_min -28
_diffrn_reflns_limit_l_max 20
_diffrn_reflns_limit_l_min -20
_diffrn_reflns_number 29968
_diffrn_reflns_theta_full 25.00
_diffrn_reflns_theta_max 25.00
_diffrn_reflns_theta_min 1.47
_diffrn_standards_decay_% 0
_diffrn_standards_interval_count 0
_diffrn_standards_interval_time 0
_diffrn_standards_number 0
_exptl_absorpt_coefficient_mu 0.083
_exptl_absorpt_correction_T_max 0.2642
_exptl_absorpt_correction_T_min 0.2006
_exptl_absorpt_correction_type multi-scan
_exptl_absorpt_process_details 'SADABS (Sheldrick, 2000)'
_exptl_crystal_colour orange
_exptl_crystal_density_diffrn 1.347
_exptl_crystal_description fragment
_exptl_crystal_F_000 1720
_exptl_crystal_size_max 0.52
_exptl_crystal_size_mid 0.35
_exptl_crystal_size_min 0.30
_refine_diff_density_max 0.640
_refine_diff_density_min -0.255
_refine_diff_density_rms 0.057
_refine_ls_extinction_coef 0.0068(16)
_refine_ls_extinction_expression Fc^*^=kFc[1+0.001xFc^2^\l^3^/sin(2\q)]^-1/4^
_refine_ls_extinction_method SHELXL
_refine_ls_goodness_of_fit_ref 1.066
_refine_ls_hydrogen_treatment constr
_refine_ls_matrix_type full
_refine_ls_number_parameters 573
_refine_ls_number_reflns 7101
_refine_ls_number_restraints 0
_refine_ls_restrained_S_all 1.066
_refine_ls_R_factor_all 0.0900
_refine_ls_R_factor_gt 0.0770
_refine_ls_shift/su_max 1.366
_refine_ls_shift/su_mean 0.086
_refine_ls_structure_factor_coef Fsqd
_refine_ls_weighting_details 'calc w=1/[\s^2^(Fo^2^)+(0.1826P)^2^+0.2523P] where P=(Fo^2^+2Fc^2^)/3'
_refine_ls_weighting_scheme calc
_refine_ls_wR_factor_gt 0.2311
_refine_ls_wR_factor_ref 0.2482
_reflns_number_gt 5312
_reflns_number_total 7101
_reflns_threshold_expression >2sigma(I)
_cod_data_source_file ja2046364_si_002.cif
_cod_data_source_block dk23
_cod_original_sg_symbol_H-M 'P 21/n'
_cod_original_formula_sum 'C27 H21 N4 O0.50'
_cod_database_code 4106607

loop_
_symmetry_equiv_pos_as_xyz
'x, y, z'
'-x+1/2, y+1/2, -z+1/2'
'-x, -y, -z'
'x-1/2, -y-1/2, z-1/2'

loop_
_atom_site_label
_atom_site_type_symbol
_atom_site_fract_x
_atom_site_fract_y
_atom_site_fract_z
_atom_site_U_iso_or_equiv
_atom_site_adp_type
_atom_site_occupancy
_atom_site_symmetry_multiplicity
_atom_site_calc_flag
_atom_site_refinement_flags
C101 C 0.0032(3) 0.13728(10) 0.88020(14) 0.0679(6) Uani 1 1 d .
C102 C -0.0338(2) 0.12179(10) 0.95865(14) 0.0669(6) Uani 1 1 d .
C103 C -0.1389(3) 0.14306(11) 1.00425(16) 0.0763(7) Uani 1 1 d .
H103 H -0.1991 0.1693 0.9831 0.092 Uiso 1 1 calc R
C104 C -0.1501(3) 0.12442(12) 1.07919(17) 0.0801(7) Uani 1 1 d .
H104 H -0.2196 0.1379 1.1089 0.096 Uiso 1 1 calc R
C105 C -0.0593(3) 0.08508(11) 1.11352(15) 0.0759(7) Uani 1 1 d .
C106 C -0.0740(4) 0.06660(13) 1.19174(18) 0.0926(9) Uani 1 1 d .
H106 H -0.1461 0.0795 1.2198 0.111 Uiso 1 1 calc R
C107 C 0.0135(4) 0.03085(15) 1.22647(19) 0.1045(11) Uani 1 1 d .
H107 H 0.0006 0.0185 1.2775 0.125 Uiso 1 1 calc R
C108 C 0.1240(4) 0.01218(15) 1.1858(2) 0.1080(11) Uani 1 1 d .
H108 H 0.1863 -0.0114 1.2108 0.130 Uiso 1 1 calc R
C109 C 0.1419(4) 0.02803(13) 1.10981(17) 0.0930(9) Uani 1 1 d .
H109 H 0.2166 0.0153 1.0839 0.112 Uiso 1 1 calc R
C110 C 0.0488(3) 0.06347(10) 1.07015(15) 0.0718(6) Uani 1 1 d .
C111 C 0.0561(3) 0.08248(10) 0.99091(14) 0.0664(6) Uani 1 1 d .
N112 N 0.1496(2) 0.07194(8) 0.93276(12) 0.0687(5) Uani 1 1 d .
C113 C 0.2593(3) 0.03775(11) 0.91356(15) 0.0699(6) Uani 1 1 d .
C114 C 0.3261(3) -0.00656(12) 0.94996(19) 0.0845(8) Uani 1 1 d .
H114 H 0.3024 -0.0192 0.9993 0.101 Uiso 1 1 calc R
C115 C 0.4301(3) -0.03154(14) 0.9103(2) 0.0998(10) Uani 1 1 d .
H115 H 0.4762 -0.0613 0.9342 0.120 Uiso 1 1 calc R
C116 C 0.4672(3) -0.01419(16) 0.8376(2) 0.0988(10) Uani 1 1 d .
H116 H 0.5382 -0.0317 0.8135 0.119 Uiso 1 1 calc R
C117 C 0.3994(3) 0.02943(15) 0.79974(19) 0.0921(9) Uani 1 1 d .
H117 H 0.4231 0.0414 0.7501 0.111 Uiso 1 1 calc R
C118 C 0.2950(3) 0.05462(12) 0.83839(16) 0.0765(7) Uani 1 1 d .
N119 N 0.2078(2) 0.09655(10) 0.81156(12) 0.0763(6) Uani 1 1 d .
C120 C 0.1179(3) 0.10629(10) 0.86783(14) 0.0685(6) Uani 1 1 d .
C121 C -0.0614(3) 0.17889(11) 0.83035(14) 0.0709(6) Uani 1 1 d .
N122 N -0.0011(2) 0.22217(10) 0.79701(13) 0.0795(6) Uani 1 1 d .
C123 C -0.1050(4) 0.25184(12) 0.75838(16) 0.0850(8) Uani 1 1 d .
C124 C -0.1000(5) 0.30116(14) 0.71394(19) 0.1074(11) Uani 1 1 d .
H124 H -0.0192 0.3194 0.7060 0.129 Uiso 1 1 calc R
C125 C -0.2197(6) 0.32174(18) 0.6822(2) 0.1243(15) Uani 1 1 d .
H125 H -0.2193 0.3548 0.6530 0.149 Uiso 1 1 calc R
C126 C -0.3392(6) 0.2946(2) 0.6929(2) 0.1252(16) Uani 1 1 d .
H126 H -0.4172 0.3093 0.6694 0.150 Uiso 1 1 calc R
C127 C -0.3469(4) 0.24656(17) 0.73700(19) 0.1031(11) Uani 1 1 d .
H127 H -0.4281 0.2286 0.7445 0.124 Uiso 1 1 calc R
C128 C -0.2272(3) 0.22606(13) 0.76993(16) 0.0829(8) Uani 1 1 d .
N129 N -0.1985(2) 0.17948(10) 0.81613(13) 0.0771(6) Uani 1 1 d .
C130 C 0.2090(3) 0.12169(15) 0.73455(17) 0.0935(9) Uani 1 1 d .
H13A H 0.1326 0.1459 0.7273 0.140 Uiso 1 1 calc R
H13B H 0.2055 0.0927 0.6953 0.140 Uiso 1 1 calc R
H13C H 0.2896 0.1432 0.7297 0.140 Uiso 1 1 calc R
C131 C -0.2948(3) 0.13544(14) 0.8307(2) 0.0928(9) Uani 1 1 d .
H13D H -0.3679 0.1507 0.8591 0.139 Uiso 1 1 calc R
H13E H -0.2521 0.1061 0.8612 0.139 Uiso 1 1 calc R
H13F H -0.3283 0.1204 0.7814 0.139 Uiso 1 1 calc R
C201 C 0.3126(2) 0.13501(9) 0.52583(14) 0.0622(6) Uani 1 1 d .
C202 C 0.2842(2) 0.07743(10) 0.54363(13) 0.0603(5) Uani 1 1 d .
C203 C 0.1606(2) 0.04885(10) 0.54055(14) 0.0667(6) Uani 1 1 d .
H203 H 0.0829 0.0671 0.5227 0.080 Uiso 1 1 calc R
C204 C 0.1560(3) -0.00577(11) 0.56404(15) 0.0732(7) Uani 1 1 d .
H204 H 0.0740 -0.0243 0.5629 0.088 Uiso 1 1 calc R
C205 C 0.2729(3) -0.03516(10) 0.59018(14) 0.0669(6) Uani 1 1 d .
C206 C 0.2652(3) -0.09246(11) 0.61219(17) 0.0809(7) Uani 1 1 d .
H206 H 0.1828 -0.1107 0.6085 0.097 Uiso 1 1 calc R
C207 C 0.3749(3) -0.12137(12) 0.63849(17) 0.0838(8) Uani 1 1 d .
H207 H 0.3674 -0.1587 0.6538 0.101 Uiso 1 1 calc R
C208 C 0.4983(3) -0.09466(12) 0.6424(2) 0.0884(8) Uani 1 1 d .
H208 H 0.5734 -0.1145 0.6606 0.106 Uiso 1 1 calc R
C209 C 0.5122(3) -0.03993(11) 0.62007(17) 0.0769(7) Uani 1 1 d .
H209 H 0.5969 -0.0236 0.6216 0.092 Uiso 1 1 calc R
C210 C 0.3999(2) -0.00753(10) 0.59466(13) 0.0624(6) Uani 1 1 d .
C211 C 0.4008(2) 0.04972(9) 0.57156(12) 0.0579(5) Uani 1 1 d .
N212 N 0.50300(18) 0.09070(8) 0.57259(11) 0.0609(5) Uani 1 1 d .
C213 C 0.6399(2) 0.10026(9) 0.59028(13) 0.0586(5) Uani 1 1 d .
C214 C 0.7426(2) 0.06858(11) 0.62362(15) 0.0713(6) Uani 1 1 d .
H214 H 0.7283 0.0317 0.6395 0.086 Uiso 1 1 calc R
C215 C 0.8679(3) 0.09328(12) 0.63271(18) 0.0815(7) Uani 1 1 d .
H215 H 0.9380 0.0724 0.6553 0.098 Uiso 1 1 calc R
C216 C 0.8920(2) 0.14758(12) 0.60946(16) 0.0763(7) Uani 1 1 d .
H216 H 0.9778 0.1624 0.6160 0.092 Uiso 1 1 calc R
C217 C 0.7907(2) 0.18030(11) 0.57660(14) 0.0678(6) Uani 1 1 d .
H217 H 0.8063 0.2170 0.5605 0.081 Uiso 1 1 calc R
C218 C 0.6650(2) 0.15619(10) 0.56864(14) 0.0615(5) Uani 1 1 d .
N219 N 0.54556(19) 0.18054(8) 0.54080(12) 0.0657(5) Uani 1 1 d .
C220 C 0.4470(2) 0.14105(9) 0.54383(14) 0.0623(6) Uani 1 1 d .
C221 C 0.2145(2) 0.17752(10) 0.50280(14) 0.0630(6) Uani 1 1 d .
N222 N 0.19228(19) 0.22481(8) 0.54124(12) 0.0667(5) Uani 1 1 d .
C223 C 0.0850(2) 0.25056(10) 0.50088(15) 0.0674(6) Uani 1 1 d .
C224 C 0.0174(3) 0.29982(11) 0.51548(18) 0.0798(7) Uani 1 1 d .
H224 H 0.0442 0.3229 0.5572 0.096 Uiso 1 1 calc R
C225 C -0.0916(3) 0.31418(13) 0.4666(2) 0.0878(8) Uani 1 1 d .
H225 H -0.1390 0.3470 0.4762 0.105 Uiso 1 1 calc R
C226 C -0.1305(3) 0.28022(14) 0.4035(2) 0.0884(9) Uani 1 1 d .
H226 H -0.2036 0.2909 0.3715 0.106 Uiso 1 1 calc R
C227 C -0.0639(3) 0.23114(12) 0.38703(16) 0.0754(7) Uani 1 1 d .
H227 H -0.0897 0.2087 0.3444 0.091 Uiso 1 1 calc R
C228 C 0.0433(2) 0.21690(11) 0.43685(14) 0.0663(6) Uani 1 1 d .
N229 N 0.12793(19) 0.17068(8) 0.43836(12) 0.0658(5) Uani 1 1 d .
C230 C 0.5312(3) 0.23480(11) 0.50451(19) 0.0817(8) Uani 1 1 d .
H23A H 0.5266 0.2306 0.4484 0.123 Uiso 1 1 calc R
H23B H 0.6069 0.2578 0.5195 0.123 Uiso 1 1 calc R
H23C H 0.4505 0.2523 0.5214 0.123 Uiso 1 1 calc R
C231 C 0.1331(3) 0.12904(13) 0.37684(17) 0.0855(8) Uani 1 1 d .
H23D H 0.0475 0.1109 0.3706 0.128 Uiso 1 1 calc R
H23E H 0.2003 0.1016 0.3906 0.128 Uiso 1 1 calc R
H23F H 0.1550 0.1469 0.3284 0.128 Uiso 1 1 calc R
OW O -0.2491(4) 0.23430(14) 0.2075(2) 0.1564(12) Uani 1 1 d .

loop_
_atom_site_aniso_label
_atom_site_aniso_U_11
_atom_site_aniso_U_22
_atom_site_aniso_U_33
_atom_site_aniso_U_23
_atom_site_aniso_U_13
_atom_site_aniso_U_12
C101 0.0715(14) 0.0636(14) 0.0682(14) -0.0030(11) -0.0029(11) 0.0000(11)
C102 0.0704(14) 0.0599(13) 0.0704(14) -0.0057(11) 0.0007(11) -0.0024(11)
C103 0.0803(17) 0.0677(15) 0.0811(17) -0.0068(12) 0.0042(13) -0.0002(12)
C104 0.0816(17) 0.0806(17) 0.0787(16) -0.0044(13) 0.0110(13) -0.0006(14)
C105 0.0856(17) 0.0700(15) 0.0721(15) -0.0055(12) 0.0036(13) -0.0118(13)
C106 0.115(2) 0.087(2) 0.0759(18) -0.0043(15) 0.0118(16) -0.0126(18)
C107 0.156(3) 0.089(2) 0.0694(17) 0.0035(16) 0.0066(19) -0.002(2)
C108 0.152(3) 0.091(2) 0.0805(19) 0.0063(17) -0.002(2) 0.020(2)
C109 0.118(2) 0.0863(19) 0.0747(17) -0.0014(15) -0.0034(16) 0.0177(17)
C110 0.0862(17) 0.0584(13) 0.0704(15) -0.0056(11) -0.0034(12) -0.0073(12)
C111 0.0741(14) 0.0591(13) 0.0659(13) -0.0060(10) 0.0000(11) -0.0040(11)
N112 0.0711(12) 0.0629(12) 0.0718(12) -0.0044(9) -0.0033(9) 0.0023(9)
C113 0.0709(14) 0.0657(14) 0.0726(15) -0.0138(11) -0.0059(11) 0.0010(11)
C114 0.0890(19) 0.0725(16) 0.0912(18) -0.0088(14) -0.0092(15) 0.0081(14)
C115 0.088(2) 0.091(2) 0.119(3) -0.0160(19) -0.0161(18) 0.0218(17)
C116 0.0823(19) 0.115(3) 0.099(2) -0.0209(19) -0.0022(16) 0.0185(18)
C117 0.0806(18) 0.112(2) 0.0833(18) -0.0221(17) 0.0003(14) 0.0124(17)
C118 0.0725(15) 0.0771(16) 0.0789(16) -0.0154(13) -0.0089(12) 0.0035(13)
N119 0.0778(13) 0.0856(14) 0.0656(12) -0.0073(10) 0.0021(10) 0.0044(11)
C120 0.0710(15) 0.0692(14) 0.0650(13) -0.0078(11) -0.0021(11) -0.0027(11)
C121 0.0789(16) 0.0673(15) 0.0662(14) -0.0061(11) -0.0026(12) 0.0037(12)
N122 0.0926(15) 0.0756(14) 0.0698(12) -0.0002(11) -0.0033(11) -0.0007(12)
C123 0.117(2) 0.0729(16) 0.0642(15) -0.0060(13) -0.0037(15) 0.0163(16)
C124 0.163(3) 0.083(2) 0.0757(18) -0.0010(16) -0.002(2) 0.018(2)
C125 0.197(5) 0.097(3) 0.078(2) -0.0010(18) -0.017(3) 0.056(3)
C126 0.153(4) 0.137(4) 0.084(2) -0.012(2) -0.021(2) 0.071(3)
C127 0.105(2) 0.121(3) 0.0827(19) -0.0193(19) -0.0070(17) 0.041(2)
C128 0.0931(19) 0.0852(18) 0.0698(15) -0.0124(14) -0.0029(14) 0.0235(16)
N129 0.0779(14) 0.0795(14) 0.0734(13) -0.0067(11) -0.0037(10) 0.0071(11)
C130 0.096(2) 0.115(2) 0.0689(16) -0.0016(16) 0.0041(14) 0.0108(18)
C131 0.0797(18) 0.102(2) 0.097(2) -0.0165(17) -0.0033(15) -0.0071(16)
C201 0.0571(12) 0.0600(13) 0.0691(13) 0.0020(10) -0.0031(10) 0.0025(9)
C202 0.0592(12) 0.0631(13) 0.0584(12) -0.0020(10) 0.0020(9) -0.0033(10)
C203 0.0619(13) 0.0693(14) 0.0686(14) -0.0012(11) -0.0015(10) -0.0025(11)
C204 0.0671(15) 0.0737(16) 0.0786(16) 0.0001(12) -0.0024(12) -0.0126(12)
C205 0.0760(15) 0.0625(14) 0.0626(13) 0.0002(10) 0.0070(11) -0.0063(11)
C206 0.0880(18) 0.0659(15) 0.0890(18) 0.0032(13) 0.0071(14) -0.0103(13)
C207 0.100(2) 0.0593(14) 0.0923(19) 0.0052(13) 0.0134(16) -0.0010(14)
C208 0.089(2) 0.0687(16) 0.108(2) 0.0128(15) 0.0100(16) 0.0149(14)
C209 0.0710(15) 0.0639(15) 0.0963(18) 0.0099(13) 0.0074(13) 0.0032(11)
C210 0.0689(14) 0.0597(13) 0.0591(12) -0.0014(10) 0.0079(10) -0.0002(10)
C211 0.0583(12) 0.0565(12) 0.0588(12) 0.0000(9) 0.0014(9) -0.0003(9)
N212 0.0550(10) 0.0597(11) 0.0677(11) 0.0032(8) -0.0005(8) 0.0020(8)
C213 0.0553(12) 0.0641(13) 0.0563(11) 0.0008(9) 0.0007(9) 0.0027(9)
C214 0.0652(14) 0.0695(15) 0.0787(15) 0.0083(12) -0.0029(11) 0.0026(11)
C215 0.0594(14) 0.0856(18) 0.0990(19) 0.0134(15) -0.0055(13) 0.0056(12)
C216 0.0570(14) 0.0845(17) 0.0872(17) 0.0043(13) -0.0004(12) -0.0032(12)
C217 0.0610(13) 0.0686(14) 0.0737(14) -0.0001(11) 0.0005(11) -0.0043(11)
C218 0.0571(12) 0.0629(13) 0.0643(12) 0.0000(10) -0.0003(9) 0.0009(10)
N219 0.0584(11) 0.0560(11) 0.0824(13) 0.0065(9) -0.0030(9) -0.0007(8)
C220 0.0586(13) 0.0596(13) 0.0684(13) 0.0035(10) -0.0012(10) 0.0030(10)
C221 0.0544(12) 0.0637(13) 0.0707(14) 0.0055(11) -0.0007(10) -0.0004(10)
N222 0.0603(11) 0.0617(11) 0.0778(12) 0.0005(9) -0.0024(9) 0.0014(9)
C223 0.0595(13) 0.0630(14) 0.0798(15) 0.0093(11) 0.0033(11) 0.0030(10)
C224 0.0790(16) 0.0633(15) 0.0974(19) 0.0062(13) 0.0045(14) 0.0071(12)
C225 0.0801(18) 0.0747(17) 0.109(2) 0.0186(16) 0.0069(16) 0.0178(14)
C226 0.0743(17) 0.092(2) 0.098(2) 0.0317(17) -0.0053(15) 0.0139(15)
C227 0.0673(14) 0.0819(17) 0.0767(15) 0.0179(13) -0.0038(12) 0.0010(12)
C228 0.0592(13) 0.0675(14) 0.0723(14) 0.0121(11) 0.0017(11) 0.0018(11)
N229 0.0599(11) 0.0679(12) 0.0694(11) 0.0028(9) -0.0029(9) 0.0035(9)
C230 0.0757(16) 0.0624(15) 0.106(2) 0.0183(14) -0.0056(14) -0.0012(12)
C231 0.0879(18) 0.0897(19) 0.0784(16) -0.0060(14) -0.0034(14) 0.0023(15)
OW 0.176(3) 0.149(2) 0.142(2) -0.005(2) -0.031(2) 0.050(2)

loop_
_atom_type_symbol
_atom_type_description
_atom_type_scat_dispersion_real
_atom_type_scat_dispersion_imag
_atom_type_scat_source
C C 0.0033 0.0016 'International Tables Vol C Tables 4.2.6.8 and 6.1.1.4'
N N 0.0061 0.0033 'International Tables Vol C Tables 4.2.6.8 and 6.1.1.4'
H H 0.0000 0.0000 'International Tables Vol C Tables 4.2.6.8 and 6.1.1.4'
O O 0.0106 0.0060 'International Tables Vol C Tables 4.2.6.8 and 6.1.1.4'

loop_
_geom_angle_atom_site_label_1
_geom_angle_atom_site_label_2
_geom_angle_atom_site_label_3
_geom_angle
C120 C101 C102 104.2(2)
C120 C101 C121 129.2(2)
C102 C101 C121 126.5(2)
C111 C102 C103 120.1(2)
C111 C102 C101 110.6(2)
C103 C102 C101 129.2(2)
C104 C103 C102 118.9(3)
C103 C104 C105 122.1(3)
C106 C105 C104 120.5(3)
C106 C105 C110 118.8(3)
C104 C105 C110 120.7(2)
C107 C106 C105 121.6(3)
C106 C107 C108 119.8(3)
C109 C108 C107 121.0(3)
C108 C109 C110 120.8(3)
C109 C110 C105 117.8(3)
C109 C110 C111 126.0(3)
C105 C110 C111 116.1(2)
C102 C111 N112 106.1(2)
C102 C111 C110 122.1(2)
N112 C111 C110 131.7(2)
C120 N112 C111 108.3(2)
C120 N112 C113 108.0(2)
C111 N112 C113 143.6(2)
C114 C113 C118 119.6(3)
C114 C113 N112 134.6(3)
C118 C113 N112 105.7(2)
C113 C114 C115 117.7(3)
C116 C115 C114 122.7(3)
C115 C116 C117 120.2(3)
C118 C117 C116 117.8(3)
C117 C118 N119 128.8(3)
C117 C118 C113 121.9(3)
N119 C118 C113 109.2(2)
C120 N119 C118 108.3(2)
C120 N119 C130 126.8(2)
C118 N119 C130 124.8(2)
N119 C120 C101 140.4(2)
N119 C120 N112 108.7(2)
C101 C120 N112 110.8(2)
N122 C121 N129 112.2(2)
N122 C121 C101 125.7(2)
N129 C121 C101 122.0(2)
C121 N122 C123 104.6(2)
C128 C123 N122 110.6(3)
C128 C123 C124 119.8(3)
N122 C123 C124 129.6(4)
C125 C124 C123 117.4(4)
C124 C125 C126 121.6(4)
C127 C126 C125 122.0(4)
C126 C127 C128 116.7(4)
C123 C128 N129 105.7(2)
C123 C128 C127 122.4(3)
N129 C128 C127 131.9(3)
C121 N129 C128 106.9(2)
C121 N129 C131 128.5(2)
C128 N129 C131 123.5(3)
C220 C201 C202 104.58(19)
C220 C201 C221 129.2(2)
C202 C201 C221 125.9(2)
C211 C202 C203 120.0(2)
C211 C202 C201 110.63(19)
C203 C202 C201 129.3(2)
C204 C203 C202 119.2(2)
C203 C204 C205 121.8(2)
C206 C205 C204 120.4(2)
C206 C205 C210 119.0(2)
C204 C205 C210 120.6(2)
C207 C206 C205 121.7(3)
C206 C207 C208 119.3(3)
C209 C208 C207 121.5(3)
C208 C209 C210 121.2(3)
C209 C210 C211 126.6(2)
C209 C210 C205 117.2(2)
C211 C210 C205 116.2(2)
C202 C211 N212 105.66(18)
C202 C211 C210 122.1(2)
N212 C211 C210 132.2(2)
C220 N212 C213 107.96(18)
C220 N212 C211 107.86(18)
C213 N212 C211 144.17(19)
C214 C213 C218 119.2(2)
C214 C213 N212 134.6(2)
C218 C213 N212 106.14(18)
C213 C214 C215 118.0(2)
C216 C215 C214 122.2(2)
C215 C216 C217 120.9(2)
C216 C217 C218 117.1(2)
C217 C218 N219 128.6(2)
C217 C218 C213 122.5(2)
N219 C218 C213 108.90(19)
C220 N219 C218 108.12(18)
C220 N219 C230 125.1(2)
C218 N219 C230 126.2(2)
N219 C220 C201 139.9(2)
N219 C220 N212 108.83(19)
C201 C220 N212 111.2(2)
N222 C221 N229 112.4(2)
N222 C221 C201 125.6(2)
N229 C221 C201 121.9(2)
C221 N222 C223 105.7(2)
C224 C223 N222 131.1(3)
C224 C223 C228 119.4(2)
N222 C223 C228 109.4(2)
C223 C224 C225 118.6(3)
C224 C225 C226 120.8(3)
C227 C226 C225 121.8(3)
C226 C227 C228 116.9(3)
N229 C228 C227 131.6(2)
N229 C228 C223 105.9(2)
C227 C228 C223 122.5(2)
C221 N229 C228 106.6(2)
C221 N229 C231 128.2(2)
C228 N229 C231 124.7(2)

loop_
_geom_bond_atom_site_label_1
_geom_bond_atom_site_label_2
_geom_bond_distance
C101 C120 1.384(4)
C101 C102 1.445(4)
C101 C121 1.441(4)
C102 C111 1.395(4)
C102 C103 1.420(4)
C103 C104 1.358(4)
C104 C105 1.415(4)
C105 C106 1.414(4)
C105 C110 1.425(4)
C106 C107 1.341(5)
C107 C108 1.396(5)
C108 C109 1.364(5)
C109 C110 1.409(4)
C110 C111 1.426(4)
C111 N112 1.407(3)
N112 C120 1.401(3)
N112 C113 1.412(3)
C113 C114 1.382(4)
C113 C118 1.398(4)
C114 C115 1.392(4)
C115 C116 1.367(5)
C116 C117 1.385(5)
C117 C118 1.389(4)
C118 N119 1.390(4)
N119 C120 1.355(3)
N119 C130 1.441(4)
C121 N122 1.330(3)
C121 N129 1.382(3)
N122 C123 1.399(4)
C123 C128 1.386(4)
C123 C124 1.398(4)
C124 C125 1.384(6)
C125 C126 1.373(6)
C126 C127 1.372(6)
C127 C128 1.389(4)
C128 N129 1.383(4)
N129 C131 1.449(4)
C201 C220 1.373(3)
C201 C202 1.434(3)
C201 C221 1.452(3)
C202 C211 1.405(3)
C202 C203 1.409(3)
C203 C204 1.361(3)
C204 C205 1.418(4)
C205 C206 1.417(4)
C205 C210 1.428(3)
C206 C207 1.356(4)
C207 C208 1.386(4)
C208 C209 1.365(4)
C209 C210 1.415(3)
C210 C211 1.418(3)
C211 N212 1.411(3)
N212 C220 1.403(3)
N212 C213 1.408(3)
C213 C214 1.378(3)
C213 C218 1.406(3)
C214 C215 1.386(4)
C215 C216 1.375(4)
C216 C217 1.378(4)
C217 C218 1.382(3)
C218 N219 1.394(3)
N219 C220 1.363(3)
N219 C230 1.436(3)
C221 N222 1.324(3)
C221 N229 1.381(3)
N222 C223 1.394(3)
C223 C224 1.379(4)
C223 C228 1.403(4)
C224 C225 1.388(4)
C225 C226 1.387(5)
C226 C227 1.378(4)
C227 C228 1.383(3)
C228 N229 1.387(3)
N229 C231 1.444(3)
